data_2225296
loop_
_publ_author_name
'Shah, Rina D.'
'Jotani, Mukesh M.'
'Jasinski, Jerry P.'

_publ_section_title 7-(4-Chlorophenyl)-9-phenyl-7<i>H</i>-pyrrolo[3,2-<i>e</i>]tetrazolo[1,5-<i>c</i>]pyrimidine
_journal_coeditor_code IS2522
_journal_issue 3
_journal_name_full 'Acta Crystallographica Section E'
_journal_page_first o601
_journal_page_last o602
_journal_paper_doi 10.1107/S160053681000485X
_journal_volume 66
_journal_year 2010
_chemical_formula_iupac 'C18 H11 Cl N6'
_chemical_formula_moiety 'C18 H11 Cl N6'
_chemical_formula_sum 'C18 H11 Cl N6'
_chemical_formula_weight 346.78
_chemical_name_systematic 7-(4-Chlorophenyl)-9-phenyl-7<i>H</i>-pyrrolo[3,2-<i>e</i>]tetrazolo[1,5-<i>c</i>]pyrimidine
_space_group_IT_number 14
_symmetry_cell_setting monoclinic
_symmetry_space_group_name_Hall '-P 2ybc'
_symmetry_space_group_name_H-M 'P 1 21/c 1'
_atom_sites_solution_hydrogens geom
_atom_sites_solution_primary direct
_atom_sites_solution_secondary difmap
_audit_creation_method SHELXL-97
_cell_angle_alpha 90.00
_cell_angle_beta 91.1290(10)
_cell_angle_gamma 90.00
_cell_formula_units_Z 4
_cell_length_a 11.8335(3)
_cell_length_b 17.4200(5)
_cell_length_c 7.4094(2)
_cell_measurement_reflns_used 500
_cell_measurement_temperature 293(2)
_cell_measurement_theta_max 30.0
_cell_measurement_theta_min 1.8
_cell_volume 1527.07(7)
_computing_cell_refinement '<i>APEX2</i> and <i>SAINT</i> (Bruker, 2004)'
_computing_data_collection '<i>APEX2</i> (Bruker, 2004)'
_computing_data_reduction '<i>SAINT</i> and <i>XPREP</i> (Bruker, 2004)'
_computing_molecular_graphics '<i>PLATON</i> (Spek, 2009)'
_computing_publication_material '<i>PLATON</i> (Spek, 2009)'
_computing_structure_refinement '<i>SHELXL97</i> (Sheldrick, 2008)'
_computing_structure_solution '<i>SIR97</i> (Altomare <i>et al.</i>, 1999)'
_diffrn_ambient_temperature 293(2)
_diffrn_measured_fraction_theta_full 0.999
_diffrn_measured_fraction_theta_max 0.999
_diffrn_measurement_device_type 'Bruker APEXII CCD diffractometer'
_diffrn_measurement_method '\f and \w scans'
_diffrn_radiation_monochromator graphite
_diffrn_radiation_source 'fine-focus sealed tube'
_diffrn_radiation_type MoK\a
_diffrn_radiation_wavelength 0.71073
_diffrn_reflns_av_R_equivalents 0.0239
_diffrn_reflns_av_sigmaI/netI 0.0232
_diffrn_reflns_limit_h_max 17
_diffrn_reflns_limit_h_min -17
_diffrn_reflns_limit_k_max 26
_diffrn_reflns_limit_k_min -26
_diffrn_reflns_limit_l_max 11
_diffrn_reflns_limit_l_min -10
_diffrn_reflns_number 22397
_diffrn_reflns_theta_full 32.57
_diffrn_reflns_theta_max 32.57
_diffrn_reflns_theta_min 2.08
_diffrn_standards_number 0
_exptl_absorpt_coefficient_mu 0.264
_exptl_absorpt_correction_T_max 0.961
_exptl_absorpt_correction_T_min 0.941
_exptl_absorpt_correction_type multi-scan
_exptl_absorpt_process_details '(<i>SADABS</i>; Sheldrick, 1999)'
_exptl_crystal_colour colorless
_exptl_crystal_density_diffrn 1.508
_exptl_crystal_density_method 'not measured'
_exptl_crystal_description plate
_exptl_crystal_F_000 712
_exptl_crystal_size_max 0.40
_exptl_crystal_size_mid 0.20
_exptl_crystal_size_min 0.15
_refine_diff_density_max 0.355
_refine_diff_density_min -0.237
_refine_ls_extinction_method none
_refine_ls_goodness_of_fit_ref 1.003
_refine_ls_hydrogen_treatment constr
_refine_ls_matrix_type full
_refine_ls_number_parameters 226
_refine_ls_number_reflns 5544
_refine_ls_number_restraints 0
_refine_ls_restrained_S_all 1.003
_refine_ls_R_factor_all 0.0704
_refine_ls_R_factor_gt 0.0461
_refine_ls_shift/su_max 0.001
_refine_ls_shift/su_mean 0.000
_refine_ls_structure_factor_coef Fsqd
_refine_ls_weighting_details 'calc w=1/[\s^2^(Fo^2^)+(0.0660P)^2^+0.3891P] where P=(Fo^2^+2Fc^2^)/3'
_refine_ls_weighting_scheme calc
_refine_ls_wR_factor_gt 0.1195
_refine_ls_wR_factor_ref 0.1381
_reflns_number_gt 3946
_reflns_number_total 5544
_reflns_threshold_expression >2sigma(I)
_cod_data_source_file is2522.cif
_cod_data_source_block I
_cod_original_sg_symbol_H-M 'P 21/c'
_cod_database_code 2225296
_cod_database_fobs_code 2225296

loop_
_symmetry_equiv_pos_as_xyz
'x, y, z'
'-x, y+1/2, -z+1/2'
'-x, -y, -z'
'x, -y-1/2, z-1/2'

loop_
_atom_site_type_symbol
_atom_site_label
_atom_site_fract_x
_atom_site_fract_y
_atom_site_fract_z
_atom_site_U_iso_or_equiv
_atom_site_adp_type
_atom_site_calc_flag
_atom_site_refinement_flags
_atom_site_occupancy
_atom_site_disorder_assembly
_atom_site_disorder_group
Cl Cl1 1.01669(4) 0.26673(3) 0.99565(6) 0.06192(15) Uani d . 1 . .
N N1 0.65304(9) 0.04516(6) 0.82381(15) 0.0346(2) Uani d . 1 . .
N N2 0.75894(10) -0.07074(7) 0.78100(17) 0.0426(3) Uani d . 1 . .
N N3 0.65113(11) -0.17103(7) 0.66593(18) 0.0434(3) Uani d . 1 . .
N N4 0.63580(14) -0.24253(7) 0.5952(2) 0.0590(4) Uani d . 1 . .
N N5 0.52978(14) -0.24604(8) 0.5529(2) 0.0628(4) Uani d . 1 . .
N N6 0.47357(12) -0.18044(7) 0.5911(2) 0.0504(3) Uani d . 1 . .
C C1 0.66062(10) -0.03079(7) 0.77751(16) 0.0333(2) Uani d . 1 . .
C C2 0.55269(10) -0.05656(7) 0.72492(16) 0.0318(2) Uani d . 1 . .
C C3 0.47622(10) 0.00643(7) 0.74307(16) 0.0312(2) Uani d . 1 . .
C C4 0.54180(10) 0.06642(7) 0.80355(17) 0.0345(3) Uani d . 1 . .
H H4 0.5144 0.1153 0.8278 0.041 Uiso calc R 1 . .
C C5 0.75188(13) -0.14057(9) 0.7264(2) 0.0474(3) Uani d . 1 . .
H H5 0.8164 -0.1711 0.7279 0.057 Uiso calc R 1 . .
C C6 0.55028(11) -0.13325(7) 0.66188(18) 0.0368(3) Uani d . 1 . .
C C7 0.35371(10) 0.01186(7) 0.70905(17) 0.0325(2) Uani d . 1 . .
C C8 0.29678(12) 0.07857(8) 0.7572(2) 0.0416(3) Uani d . 1 . .
H H8 0.3368 0.1184 0.8122 0.050 Uiso calc R 1 . .
C C9 0.18247(12) 0.08666(9) 0.7248(2) 0.0483(3) Uani d . 1 . .
H H9 0.1463 0.1317 0.7580 0.058 Uiso calc R 1 . .
C C10 0.12136(13) 0.02846(10) 0.6436(2) 0.0517(4) Uani d . 1 . .
H H10 0.0440 0.0338 0.6224 0.062 Uiso calc R 1 . .
C C11 0.17620(13) -0.03772(10) 0.5943(2) 0.0502(4) Uani d . 1 . .
H H11 0.1355 -0.0771 0.5385 0.060 Uiso calc R 1 . .
C C12 0.29125(11) -0.04658(8) 0.6267(2) 0.0411(3) Uani d . 1 . .
H H12 0.3269 -0.0918 0.5931 0.049 Uiso calc R 1 . .
C C13 0.74236(10) 0.09744(7) 0.86362(17) 0.0346(3) Uani d . 1 . .
C C14 0.73102(12) 0.17313(8) 0.8092(2) 0.0418(3) Uani d . 1 . .
H H14 0.6669 0.1887 0.7445 0.050 Uiso calc R 1 . .
C C15 0.81516(13) 0.22565(9) 0.8513(2) 0.0462(3) Uani d . 1 . .
H H15 0.8073 0.2769 0.8178 0.055 Uiso calc R 1 . .
C C16 0.91070(12) 0.20107(9) 0.94355(19) 0.0434(3) Uani d . 1 . .
C C17 0.92339(12) 0.12600(10) 0.9961(2) 0.0479(3) Uani d . 1 . .
H H17 0.9887 0.1103 1.0575 0.057 Uiso calc R 1 . .
C C18 0.83840(12) 0.07379(9) 0.9570(2) 0.0435(3) Uani d . 1 . .
H H18 0.8458 0.0229 0.9935 0.052 Uiso calc R 1 . .

loop_
_atom_site_aniso_label
_atom_site_aniso_U_11
_atom_site_aniso_U_22
_atom_site_aniso_U_33
_atom_site_aniso_U_12
_atom_site_aniso_U_13
_atom_site_aniso_U_23
Cl1 0.0518(2) 0.0722(3) 0.0619(3) -0.0327(2) 0.00217(17) -0.0090(2)
N1 0.0319(5) 0.0306(5) 0.0413(5) -0.0017(4) -0.0019(4) -0.0025(4)
N2 0.0358(5) 0.0407(6) 0.0514(7) 0.0053(5) 0.0009(5) -0.0025(5)
N3 0.0491(6) 0.0278(5) 0.0534(7) 0.0045(5) 0.0052(5) 0.0004(5)
N4 0.0687(9) 0.0289(6) 0.0794(10) 0.0041(6) 0.0055(8) -0.0073(6)
N5 0.0726(10) 0.0293(6) 0.0864(11) -0.0019(6) -0.0023(8) -0.0084(7)
N6 0.0558(7) 0.0262(5) 0.0689(8) -0.0050(5) -0.0055(6) -0.0034(5)
C1 0.0339(5) 0.0305(6) 0.0355(6) 0.0006(4) 0.0010(4) 0.0008(5)
C2 0.0358(6) 0.0258(5) 0.0338(6) -0.0018(4) 0.0004(4) 0.0025(4)
C3 0.0322(5) 0.0266(5) 0.0347(6) -0.0011(4) -0.0012(4) 0.0024(4)
C4 0.0332(5) 0.0275(6) 0.0426(6) 0.0003(4) -0.0014(5) -0.0013(5)
C5 0.0418(7) 0.0414(8) 0.0591(9) 0.0095(6) 0.0032(6) -0.0011(6)
C6 0.0432(6) 0.0273(6) 0.0400(6) -0.0007(5) 0.0010(5) 0.0036(5)
C7 0.0326(5) 0.0297(6) 0.0350(6) -0.0024(4) -0.0030(4) 0.0040(4)
C8 0.0384(6) 0.0318(6) 0.0543(8) -0.0001(5) -0.0047(5) 0.0005(6)
C9 0.0425(7) 0.0422(8) 0.0600(9) 0.0098(6) -0.0062(6) 0.0043(7)
C10 0.0367(7) 0.0613(10) 0.0567(9) 0.0046(6) -0.0117(6) 0.0038(7)
C11 0.0405(7) 0.0531(9) 0.0563(9) -0.0068(6) -0.0136(6) -0.0038(7)
C12 0.0383(6) 0.0375(7) 0.0472(7) -0.0029(5) -0.0057(5) -0.0042(6)
C13 0.0319(5) 0.0348(6) 0.0372(6) -0.0051(5) 0.0002(4) -0.0026(5)
C14 0.0372(6) 0.0352(7) 0.0527(8) -0.0035(5) -0.0047(5) -0.0006(6)
C15 0.0467(7) 0.0375(7) 0.0544(8) -0.0104(6) 0.0013(6) -0.0023(6)
C16 0.0376(6) 0.0517(8) 0.0412(7) -0.0162(6) 0.0049(5) -0.0063(6)
C17 0.0359(6) 0.0569(9) 0.0506(8) -0.0086(6) -0.0060(6) 0.0013(7)
C18 0.0387(6) 0.0420(7) 0.0496(8) -0.0045(5) -0.0071(6) 0.0050(6)

loop_
_atom_type_symbol
_atom_type_description
_atom_type_scat_dispersion_real
_atom_type_scat_dispersion_imag
_atom_type_scat_source
C C 0.0033 0.0016 'International Tables Vol C Tables 4.2.6.8 and 6.1.1.4'
H H 0.0000 0.0000 'International Tables Vol C Tables 4.2.6.8 and 6.1.1.4'
N N 0.0061 0.0033 'International Tables Vol C Tables 4.2.6.8 and 6.1.1.4'
Cl Cl 0.1484 0.1585 'International Tables Vol C Tables 4.2.6.8 and 6.1.1.4'

loop_
_geom_angle_atom_site_label_1
_geom_angle_atom_site_label_2
_geom_angle_atom_site_label_3
_geom_angle_site_symmetry_1
_geom_angle_site_symmetry_3
_geom_angle
_geom_angle_publ_flag
C1 N1 C4 . . 107.48(10) ?
C1 N1 C13 . . 128.20(10) ?
C4 N1 C13 . . 123.87(11) ?
C5 N2 C1 . . 115.46(12) ?
C6 N3 N4 . . 108.86(13) ?
C6 N3 C5 . . 125.13(12) ?
N4 N3 C5 . . 125.98(13) ?
N5 N4 N3 . . 104.99(13) ?
N4 N5 N6 . . 112.87(13) ?
C6 N6 N5 . . 105.70(13) ?
N2 C1 N1 . . 123.46(11) ?
N2 C1 C2 . . 128.15(12) ?
N1 C1 C2 . . 108.37(11) ?
C1 C2 C6 . . 113.98(11) ?
C1 C2 C3 . . 107.62(10) ?
C6 C2 C3 . . 138.28(12) ?
C4 C3 C2 . . 105.08(10) ?
C4 C3 C7 . . 123.84(11) ?
C2 C3 C7 . . 131.08(11) ?
C3 C4 N1 . . 111.43(11) ?
C3 C4 H4 . . 124.3 ?
N1 C4 H4 . . 124.3 ?
N2 C5 N3 . . 121.32(13) ?
N2 C5 H5 . . 119.3 ?
N3 C5 H5 . . 119.3 ?
N6 C6 N3 . . 107.58(12) ?
N6 C6 C2 . . 136.49(13) ?
N3 C6 C2 . . 115.89(12) ?
C8 C7 C12 . . 117.85(12) ?
C8 C7 C3 . . 119.35(11) ?
C12 C7 C3 . . 122.79(12) ?
C9 C8 C7 . . 121.29(13) ?
C9 C8 H8 . . 119.4 ?
C7 C8 H8 . . 119.4 ?
C8 C9 C10 . . 120.44(14) ?
C8 C9 H9 . . 119.8 ?
C10 C9 H9 . . 119.8 ?
C11 C10 C9 . . 119.12(13) ?
C11 C10 H10 . . 120.4 ?
C9 C10 H10 . . 120.4 ?
C10 C11 C12 . . 120.94(14) ?
C10 C11 H11 . . 119.5 ?
C12 C11 H11 . . 119.5 ?
C11 C12 C7 . . 120.36(14) ?
C11 C12 H12 . . 119.8 ?
C7 C12 H12 . . 119.8 ?
C14 C13 C18 . . 120.25(12) ?
C14 C13 N1 . . 118.84(11) ?
C18 C13 N1 . . 120.91(12) ?
C15 C14 C13 . . 119.94(13) ?
C15 C14 H14 . . 120.0 ?
C13 C14 H14 . . 120.0 ?
C16 C15 C14 . . 119.09(14) ?
C16 C15 H15 . . 120.5 ?
C14 C15 H15 . . 120.5 ?
C17 C16 C15 . . 121.41(13) ?
C17 C16 Cl1 . . 119.38(12) ?
C15 C16 Cl1 . . 119.21(12) ?
C16 C17 C18 . . 119.53(13) ?
C16 C17 H17 . . 120.2 ?
C18 C17 H17 . . 120.2 ?
C13 C18 C17 . . 119.76(14) ?
C13 C18 H18 . . 120.1 ?
C17 C18 H18 . . 120.1 ?

loop_
_geom_bond_atom_site_label_1
_geom_bond_atom_site_label_2
_geom_bond_site_symmetry_2
_geom_bond_distance
_geom_bond_publ_flag
Cl1 C16 . 1.7353(13) ?
N1 C1 . 1.3701(17) ?
N1 C4 . 1.3728(15) ?
N1 C13 . 1.4216(15) ?
N2 C5 . 1.284(2) ?
N2 C1 . 1.3556(16) ?
N3 C6 . 1.3625(18) ?
N3 N4 . 1.3620(17) ?
N3 C5 . 1.372(2) ?
N4 N5 . 1.289(2) ?
N5 N6 . 1.3550(19) ?
N6 C6 . 1.3252(18) ?
C1 C2 . 1.4018(16) ?
C2 C6 . 1.4153(17) ?
C2 C3 . 1.4304(17) ?
C3 C4 . 1.3717(16) ?
C3 C7 . 1.4696(16) ?
C4 H4 . 0.9300 ?
C5 H5 . 0.9300 ?
C7 C8 . 1.3932(19) ?
C7 C12 . 1.3920(17) ?
C8 C9 . 1.3763(19) ?
C8 H8 . 0.9300 ?
C9 C10 . 1.377(2) ?
C9 H9 . 0.9300 ?
C10 C11 . 1.376(2) ?
C10 H10 . 0.9300 ?
C11 C12 . 1.3864(19) ?
C11 H11 . 0.9300 ?
C12 H12 . 0.9300 ?
C13 C14 . 1.3846(19) ?
C13 C18 . 1.3818(18) ?
C14 C15 . 1.3832(19) ?
C14 H14 . 0.9300 ?
C15 C16 . 1.378(2) ?
C15 H15 . 0.9300 ?
C16 C17 . 1.372(2) ?
C17 C18 . 1.3823(19) ?
C17 H17 . 0.9300 ?
C18 H18 . 0.9300 ?

loop_
_geom_hbond_atom_site_label_D
_geom_hbond_atom_site_label_H
_geom_hbond_atom_site_label_A
_geom_hbond_site_symmetry_A
_geom_hbond_distance_DH
_geom_hbond_distance_HA
_geom_hbond_distance_DA
_geom_hbond_angle_DHA
C8 H8 N4 2_656 0.93 2.54 3.393(2) 153.2
C5 H5 Cl1 2_746 0.93 2.82 3.6045(15) 142.8
C12 H12 N6 . 0.93 2.32 3.191(2) 155.2
C18 H18 N2 . 0.93 2.48 2.979(2) 114.2

loop_
_geom_torsion_atom_site_label_1
_geom_torsion_atom_site_label_2
_geom_torsion_atom_site_label_3
_geom_torsion_atom_site_label_4
_geom_torsion_site_symmetry_1
_geom_torsion_site_symmetry_2
_geom_torsion_site_symmetry_3
_geom_torsion_site_symmetry_4
_geom_torsion
_geom_torsion_publ_flag
C6 N3 N4 N5 . . . . -0.35(19) ?
C5 N3 N4 N5 . . . . -178.45(16) ?
N3 N4 N5 N6 . . . . 0.2(2) ?
N4 N5 N6 C6 . . . . 0.0(2) ?
C5 N2 C1 N1 . . . . -177.25(13) ?
C5 N2 C1 C2 . . . . 1.2(2) ?
C4 N1 C1 N2 . . . . 179.69(12) ?
C13 N1 C1 N2 . . . . 7.3(2) ?
C4 N1 C1 C2 . . . . 0.98(14) ?
C13 N1 C1 C2 . . . . -171.46(12) ?
N2 C1 C2 C6 . . . . -2.66(19) ?
N1 C1 C2 C6 . . . . 175.97(11) ?
N2 C1 C2 C3 . . . . -179.57(13) ?
N1 C1 C2 C3 . . . . -0.93(14) ?
C1 C2 C3 C4 . . . . 0.51(14) ?
C6 C2 C3 C4 . . . . -175.23(15) ?
C1 C2 C3 C7 . . . . -179.27(12) ?
C6 C2 C3 C7 . . . . 5.0(3) ?
C2 C3 C4 N1 . . . . 0.09(14) ?
C7 C3 C4 N1 . . . . 179.89(11) ?
C1 N1 C4 C3 . . . . -0.67(15) ?
C13 N1 C4 C3 . . . . 172.18(11) ?
C1 N2 C5 N3 . . . . 1.2(2) ?
C6 N3 C5 N2 . . . . -2.0(2) ?
N4 N3 C5 N2 . . . . 175.77(15) ?
N5 N6 C6 N3 . . . . -0.22(17) ?
N5 N6 C6 C2 . . . . 177.28(16) ?
N4 N3 C6 N6 . . . . 0.36(17) ?
C5 N3 C6 N6 . . . . 178.48(14) ?
N4 N3 C6 C2 . . . . -177.73(12) ?
C5 N3 C6 C2 . . . . 0.4(2) ?
C1 C2 C6 N6 . . . . -175.67(16) ?
C3 C2 C6 N6 . . . . -0.1(3) ?
C1 C2 C6 N3 . . . . 1.68(17) ?
C3 C2 C6 N3 . . . . 177.24(14) ?
C4 C3 C7 C8 . . . . -6.91(19) ?
C2 C3 C7 C8 . . . . 172.84(13) ?
C4 C3 C7 C12 . . . . 171.75(13) ?
C2 C3 C7 C12 . . . . -8.5(2) ?
C12 C7 C8 C9 . . . . 0.1(2) ?
C3 C7 C8 C9 . . . . 178.82(13) ?
C7 C8 C9 C10 . . . . 0.1(2) ?
C8 C9 C10 C11 . . . . -0.4(3) ?
C9 C10 C11 C12 . . . . 0.5(3) ?
C10 C11 C12 C7 . . . . -0.4(2) ?
C8 C7 C12 C11 . . . . 0.1(2) ?
C3 C7 C12 C11 . . . . -178.60(13) ?
C1 N1 C13 C14 . . . . 143.71(14) ?
C4 N1 C13 C14 . . . . -27.59(19) ?
C1 N1 C13 C18 . . . . -37.1(2) ?
C4 N1 C13 C18 . . . . 151.55(14) ?
C18 C13 C14 C15 . . . . -1.2(2) ?
N1 C13 C14 C15 . . . . 177.96(13) ?
C13 C14 C15 C16 . . . . 1.6(2) ?
C14 C15 C16 C17 . . . . -0.7(2) ?
C14 C15 C16 Cl1 . . . . 179.71(12) ?
C15 C16 C17 C18 . . . . -0.5(2) ?
Cl1 C16 C17 C18 . . . . 179.08(12) ?
C14 C13 C18 C17 . . . . 0.0(2) ?
N1 C13 C18 C17 . . . . -179.16(13) ?
C16 C17 C18 C13 . . . . 0.8(2) ?

loop_
_cod_related_entry_id
_cod_related_entry_database
_cod_related_entry_code
1 ChemSpider 2036284
